data_4074561
loop_
_publ_author_name
'Ito, Jun-ichi'
'Miyakawa, Takeshi'
'Nishiyama, Hisao'

_publ_section_title
;
 Carbon&#x2212;Carbon Bond Formation on a
 Bis(oxazolinyl)phenyl&#x2212;Rhodium Complex in a Reduction and Oxidative
 Addition Sequence
;
_journal_issue 22
_journal_name_full Organometallics
_journal_page_first 5216
_journal_paper_doi 10.1021/om0607595
_journal_volume 25
_journal_year 2006
_chemical_formula_sum 'C23 H34 Cl N2 O5 Rh'
_chemical_formula_weight 556.88
_chemical_name_systematic
; 
 ? 
;
_space_group_IT_number 14
_symmetry_cell_setting monoclinic
_symmetry_space_group_name_Hall '-P 2ybc'
_symmetry_space_group_name_H-M 'P 1 21/c 1'
_atom_sites_solution_hydrogens geom
_atom_sites_solution_primary direct
_atom_sites_solution_secondary difmap
_audit_creation_method SHELXL-97
_cell_angle_alpha 90.00
_cell_angle_beta 100.009(9)
_cell_angle_gamma 90.00
_cell_formula_units_Z 4
_cell_length_a 10.064(4)
_cell_length_b 11.050(4)
_cell_length_c 23.182(9)
_cell_measurement_reflns_used 4913
_cell_measurement_temperature 173(2)
_cell_measurement_theta_max 27.03
_cell_measurement_theta_min 2.48
_cell_volume 2538.8(17)
_computing_cell_refinement 'Bruker SMART'
_computing_data_collection 'Bruker SMART'
_computing_data_reduction 'Bruker SAINT'
_computing_molecular_graphics 'Bruker SHELXTL'
_computing_publication_material 'Bruker SHELXTL'
_computing_structure_refinement 'SHELXL-97 (Sheldrick, 1997)'
_computing_structure_solution 'SHELXS-97 (Sheldrick, 1990)'
_diffrn_ambient_temperature 173(2)
_diffrn_measured_fraction_theta_full 0.992
_diffrn_measured_fraction_theta_max 0.992
_diffrn_measurement_device_type 'CCD area detector'
_diffrn_measurement_method 'phi and omega scans'
_diffrn_radiation_monochromator graphite
_diffrn_radiation_source 'fine-focus sealed tube'
_diffrn_radiation_type MoK\a
_diffrn_radiation_wavelength 0.71073
_diffrn_reflns_av_R_equivalents 0.0450
_diffrn_reflns_av_sigmaI/netI 0.0493
_diffrn_reflns_limit_h_max 11
_diffrn_reflns_limit_h_min -13
_diffrn_reflns_limit_k_max 14
_diffrn_reflns_limit_k_min -13
_diffrn_reflns_limit_l_max 27
_diffrn_reflns_limit_l_min -30
_diffrn_reflns_number 17497
_diffrn_reflns_theta_full 27.55
_diffrn_reflns_theta_max 27.55
_diffrn_reflns_theta_min 2.48
_exptl_absorpt_coefficient_mu 0.812
_exptl_absorpt_correction_T_max 1.000000
_exptl_absorpt_correction_T_min 0.674537
_exptl_absorpt_correction_type empirical
_exptl_crystal_colour yellow
_exptl_crystal_density_diffrn 1.457
_exptl_crystal_density_meas 0
_exptl_crystal_density_method 'not measured'
_exptl_crystal_description prism
_exptl_crystal_F_000 1152
_exptl_crystal_size_max 0.30
_exptl_crystal_size_mid 0.30
_exptl_crystal_size_min 0.10
_refine_diff_density_max 1.049
_refine_diff_density_min -0.775
_refine_diff_density_rms 0.100
_refine_ls_extinction_method none
_refine_ls_goodness_of_fit_ref 1.081
_refine_ls_hydrogen_treatment mixed
_refine_ls_matrix_type full
_refine_ls_number_parameters 313
_refine_ls_number_reflns 5811
_refine_ls_number_restraints 0
_refine_ls_restrained_S_all 1.081
_refine_ls_R_factor_all 0.0475
_refine_ls_R_factor_gt 0.0386
_refine_ls_shift/su_max 0.003
_refine_ls_shift/su_mean 0.000
_refine_ls_structure_factor_coef Fsqd
_refine_ls_weighting_details 'calc w=1/[\s^2^(Fo^2^)+(0.0446P)^2^+0.4533P] where P=(Fo^2^+2Fc^2^)/3'
_refine_ls_weighting_scheme calc
_refine_ls_wR_factor_gt 0.0895
_refine_ls_wR_factor_ref 0.0935
_reflns_number_gt 4992
_reflns_number_total 5811
_reflns_threshold_expression >2sigma(I)
_cod_data_source_file om0607595si20060822_050434.cif
_cod_data_source_block complex6
_cod_depositor_comments
;
The following automatic conversions were performed:

'_symmetry_cell_setting' value 'Monoclinic' changed to 'monoclinic'
according to /home/saulius/struct/CIF-dictionaries/cif_core.dic
dictionary named 'cif_core.dic' version 2.4.1 from 2010-06-29.

Automatic conversion script
Id: cif_fix_values 1715 2011-07-08 13:25:40Z adriana 
;
_cod_original_sg_symbol_H-M P2(1)/c
_cod_database_code 4074561

loop_
_symmetry_equiv_pos_as_xyz
'x, y, z'
'-x, y+1/2, -z+1/2'
'-x, -y, -z'
'x, -y-1/2, z-1/2'

loop_
_atom_site_label
_atom_site_type_symbol
_atom_site_fract_x
_atom_site_fract_y
_atom_site_fract_z
_atom_site_U_iso_or_equiv
_atom_site_adp_type
_atom_site_occupancy
_atom_site_symmetry_multiplicity
_atom_site_calc_flag
_atom_site_refinement_flags
Rh1 Rh 0.068311(19) 0.945971(16) 0.317804(8) 0.01927(8) Uani 1 1 d .
Cl1 Cl -0.10795(7) 0.86362(6) 0.24045(3) 0.02989(16) Uani 1 1 d .
N1 N -0.0637(2) 0.92817(19) 0.37635(9) 0.0234(5) Uani 1 1 d .
N2 N 0.2241(2) 0.9015(2) 0.27332(9) 0.0232(4) Uani 1 1 d .
O1 O -0.1364(2) 0.80372(17) 0.44124(8) 0.0321(4) Uani 1 1 d .
O2 O 0.3830(2) 0.76334(18) 0.26418(8) 0.0324(4) Uani 1 1 d .
O3 O 0.4302(2) 0.9609(2) 0.38746(10) 0.0431(5) Uani 1 1 d .
O4 O 0.3079(2) 0.91471(19) 0.45666(8) 0.0340(5) Uani 1 1 d .
O5 O -0.0157(2) 1.12071(19) 0.27814(10) 0.0367(5) Uani 1 1 d .
H24A H 0.039(4) 1.186(4) 0.2708(16) 0.061(11) Uiso 1 1 d .
H24B H -0.062(5) 1.104(5) 0.242(2) 0.092(16) Uiso 1 1 d .
C1 C 0.1246(2) 0.7935(2) 0.35243(10) 0.0202(5) Uani 1 1 d .
C2 C 0.0566(3) 0.7448(2) 0.39444(11) 0.0228(5) Uani 1 1 d .
C3 C 0.0965(3) 0.6337(2) 0.42007(11) 0.0251(5) Uani 1 1 d .
H3 H 0.0510 0.6015 0.4493 0.030 Uiso 1 1 calc R
C4 C 0.2033(3) 0.5687(2) 0.40312(12) 0.0260(6) Uani 1 1 d .
C5 C 0.2686(3) 0.6175(2) 0.35960(11) 0.0243(5) Uani 1 1 d .
H5A H 0.3400 0.5740 0.3471 0.029 Uiso 1 1 calc R
C6 C 0.2291(3) 0.7301(2) 0.33458(11) 0.0224(5) Uani 1 1 d .
C7 C 0.2454(3) 0.4476(2) 0.43344(12) 0.0290(6) Uani 1 1 d .
C8 C 0.1249(3) 0.3618(2) 0.42737(13) 0.0349(7) Uani 1 1 d .
H8A H 0.0524 0.3997 0.4443 0.052 Uiso 1 1 calc R
H8B H 0.1522 0.2861 0.4481 0.052 Uiso 1 1 calc R
H8C H 0.0925 0.3447 0.3858 0.052 Uiso 1 1 calc R
C9 C 0.2968(4) 0.4724(3) 0.49928(14) 0.0448(8) Uani 1 1 d .
H9A H 0.2238 0.5074 0.5168 0.067 Uiso 1 1 calc R
H9B H 0.3727 0.5291 0.5035 0.067 Uiso 1 1 calc R
H9C H 0.3265 0.3963 0.5191 0.067 Uiso 1 1 calc R
C10 C 0.3575(3) 0.3846(3) 0.40698(14) 0.0396(7) Uani 1 1 d .
H10A H 0.3799 0.3070 0.4268 0.059 Uiso 1 1 calc R
H10B H 0.4379 0.4362 0.4122 0.059 Uiso 1 1 calc R
H10C H 0.3261 0.3705 0.3651 0.059 Uiso 1 1 calc R
C11 C -0.0499(3) 0.8274(2) 0.40458(11) 0.0240(5) Uani 1 1 d .
C12 C -0.2314(3) 0.9052(3) 0.43417(15) 0.0402(7) Uani 1 1 d .
H12A H -0.2356 0.9426 0.4726 0.048 Uiso 1 1 calc R
H12B H -0.3229 0.8771 0.4166 0.048 Uiso 1 1 calc R
C13 C -0.1787(3) 0.9972(3) 0.39340(13) 0.0301(6) Uani 1 1 d .
C14 C -0.2838(4) 1.0246(4) 0.34001(17) 0.0569(10) Uani 1 1 d .
H14A H -0.2454 1.0793 0.3140 0.085 Uiso 1 1 calc R
H14B H -0.3621 1.0631 0.3523 0.085 Uiso 1 1 calc R
H14C H -0.3120 0.9492 0.3192 0.085 Uiso 1 1 calc R
C15 C -0.1239(4) 1.1119(3) 0.42501(18) 0.0558(10) Uani 1 1 d .
H15A H -0.0600 1.0905 0.4604 0.084 Uiso 1 1 calc R
H15B H -0.1986 1.1587 0.4358 0.084 Uiso 1 1 calc R
H15C H -0.0778 1.1605 0.3992 0.084 Uiso 1 1 calc R
C16 C 0.2798(3) 0.7997(2) 0.28979(11) 0.0244(5) Uani 1 1 d .
C17 C 0.4054(3) 0.8617(3) 0.22511(14) 0.0404(7) Uani 1 1 d .
H17A H 0.4030 0.8310 0.1848 0.048 Uiso 1 1 calc R
H17B H 0.4943 0.8999 0.2387 0.048 Uiso 1 1 calc R
C18 C 0.2910(3) 0.9540(3) 0.22633(12) 0.0302(6) Uani 1 1 d .
C19 C 0.1906(4) 0.9545(4) 0.16903(14) 0.0502(9) Uani 1 1 d .
H19A H 0.1556 0.8725 0.1605 0.075 Uiso 1 1 calc R
H19B H 0.2358 0.9820 0.1372 0.075 Uiso 1 1 calc R
H19C H 0.1158 1.0093 0.1725 0.075 Uiso 1 1 calc R
C20 C 0.3453(4) 1.0794(3) 0.24312(16) 0.0453(8) Uani 1 1 d .
H20A H 0.2700 1.1347 0.2449 0.068 Uiso 1 1 calc R
H20B H 0.3971 1.1085 0.2138 0.068 Uiso 1 1 calc R
H20C H 0.4040 1.0762 0.2815 0.068 Uiso 1 1 calc R
C21 C 0.2064(3) 1.0395(2) 0.38056(14) 0.0257(6) Uani 1 1 d .
H21A H 0.159(4) 1.064(3) 0.4080(15) 0.039(9) Uiso 1 1 d .
H21B H 0.232(3) 1.090(3) 0.3624(13) 0.031(9) Uiso 1 1 d .
C22 C 0.3261(3) 0.9718(2) 0.40619(12) 0.0278(6) Uani 1 1 d .
C23 C 0.4150(3) 0.8361(3) 0.48283(14) 0.0446(8) Uani 1 1 d .
H23A H 0.4298 0.7737 0.4546 0.067 Uiso 1 1 calc R
H23B H 0.3905 0.7975 0.5176 0.067 Uiso 1 1 calc R
H23C H 0.4979 0.8833 0.4942 0.067 Uiso 1 1 calc R

loop_
_atom_site_aniso_label
_atom_site_aniso_U_11
_atom_site_aniso_U_22
_atom_site_aniso_U_33
_atom_site_aniso_U_23
_atom_site_aniso_U_13
_atom_site_aniso_U_12
Rh1 0.02055(12) 0.01558(11) 0.02131(12) 0.00181(7) 0.00263(8) -0.00003(7)
Cl1 0.0313(4) 0.0259(3) 0.0297(3) -0.0036(3) -0.0022(3) -0.0009(3)
N1 0.0215(11) 0.0230(11) 0.0259(12) 0.0014(9) 0.0046(9) 0.0033(9)
N2 0.0229(11) 0.0240(11) 0.0225(11) 0.0021(9) 0.0034(8) -0.0018(9)
O1 0.0339(11) 0.0316(10) 0.0346(11) 0.0085(9) 0.0165(9) 0.0035(8)
O2 0.0298(11) 0.0349(11) 0.0354(11) 0.0019(9) 0.0132(8) 0.0055(8)
O3 0.0255(12) 0.0618(15) 0.0422(13) 0.0013(11) 0.0065(9) -0.0007(10)
O4 0.0321(12) 0.0413(11) 0.0276(10) 0.0012(9) 0.0025(8) 0.0044(9)
O5 0.0390(13) 0.0234(10) 0.0449(14) 0.0099(10) -0.0007(10) -0.0004(9)
C1 0.0204(13) 0.0173(11) 0.0207(12) -0.0014(10) -0.0022(9) -0.0005(9)
C2 0.0253(14) 0.0190(12) 0.0234(13) 0.0004(10) 0.0022(10) -0.0029(10)
C3 0.0280(14) 0.0234(13) 0.0231(13) 0.0057(10) 0.0022(10) -0.0027(10)
C4 0.0287(14) 0.0186(12) 0.0278(14) -0.0006(10) -0.0033(11) -0.0008(10)
C5 0.0244(14) 0.0202(12) 0.0274(14) -0.0029(10) 0.0016(10) 0.0036(10)
C6 0.0230(13) 0.0204(12) 0.0225(12) -0.0012(10) 0.0004(10) -0.0009(10)
C7 0.0329(16) 0.0231(13) 0.0279(14) 0.0047(11) -0.0035(11) 0.0046(11)
C8 0.0452(18) 0.0230(14) 0.0344(16) 0.0075(12) 0.0011(13) -0.0002(12)
C9 0.056(2) 0.0354(17) 0.0359(18) 0.0045(14) -0.0107(15) 0.0042(15)
C10 0.0404(19) 0.0274(15) 0.0468(19) 0.0049(14) -0.0041(14) 0.0087(13)
C11 0.0273(14) 0.0222(12) 0.0226(13) 0.0005(10) 0.0044(10) -0.0026(10)
C12 0.0386(18) 0.0378(16) 0.0498(19) 0.0079(15) 0.0234(15) 0.0084(14)
C13 0.0231(14) 0.0317(15) 0.0374(16) 0.0029(13) 0.0104(12) 0.0063(11)
C14 0.0299(19) 0.085(3) 0.057(2) 0.021(2) 0.0115(16) 0.0247(18)
C15 0.050(2) 0.0358(18) 0.089(3) -0.0181(19) 0.033(2) 0.0008(16)
C16 0.0223(13) 0.0251(13) 0.0256(13) -0.0044(11) 0.0034(10) -0.0015(10)
C17 0.0400(19) 0.0436(18) 0.0428(18) 0.0062(15) 0.0220(14) 0.0014(14)
C18 0.0281(15) 0.0360(16) 0.0282(15) 0.0057(12) 0.0093(11) -0.0034(12)
C19 0.048(2) 0.076(3) 0.0266(16) 0.0119(16) 0.0052(14) -0.0022(18)
C20 0.047(2) 0.0369(17) 0.056(2) 0.0047(16) 0.0217(16) -0.0112(15)
C21 0.0268(15) 0.0175(13) 0.0334(15) -0.0031(12) 0.0069(12) -0.0017(11)
C22 0.0268(15) 0.0283(14) 0.0269(14) -0.0074(11) 0.0012(11) -0.0058(11)
C23 0.0435(19) 0.0465(19) 0.0406(18) 0.0071(15) -0.0012(14) 0.0082(15)

loop_
_atom_type_symbol
_atom_type_description
_atom_type_scat_dispersion_real
_atom_type_scat_dispersion_imag
_atom_type_scat_source
C C 0.0033 0.0016 'International Tables Vol C Tables 4.2.6.8 and 6.1.1.4'
H H 0.0000 0.0000 'International Tables Vol C Tables 4.2.6.8 and 6.1.1.4'
N N 0.0061 0.0033 'International Tables Vol C Tables 4.2.6.8 and 6.1.1.4'
O O 0.0106 0.0060 'International Tables Vol C Tables 4.2.6.8 and 6.1.1.4'
Cl Cl 0.1484 0.1585 'International Tables Vol C Tables 4.2.6.8 and 6.1.1.4'
Rh Rh -1.1178 0.9187 'International Tables Vol C Tables 4.2.6.8 and 6.1.1.4'

loop_
_geom_angle_atom_site_label_1
_geom_angle_atom_site_label_2
_geom_angle_atom_site_label_3
_geom_angle
C1 Rh1 N1 79.50(9)
C1 Rh1 N2 78.80(10)
N1 Rh1 N2 158.30(9)
C1 Rh1 C21 91.76(11)
N1 Rh1 C21 90.88(11)
N2 Rh1 C21 89.69(10)
C1 Rh1 O5 175.11(9)
N1 Rh1 O5 96.42(8)
N2 Rh1 O5 105.26(9)
C21 Rh1 O5 90.99(10)
C1 Rh1 Cl1 95.94(8)
N1 Rh1 Cl1 88.81(7)
N2 Rh1 Cl1 93.51(7)
C21 Rh1 Cl1 172.10(8)
O5 Rh1 Cl1 81.21(7)
C11 N1 C13 109.1(2)
C11 N1 Rh1 113.07(17)
C13 N1 Rh1 137.76(17)
C16 N2 C18 109.1(2)
C16 N2 Rh1 112.77(17)
C18 N2 Rh1 138.11(18)
C11 O1 C12 105.2(2)
C16 O2 C17 105.5(2)
C22 O4 C23 116.0(2)
C6 C1 C2 120.3(2)
C6 C1 Rh1 120.41(18)
C2 C1 Rh1 119.26(18)
C3 C2 C1 119.9(2)
C3 C2 C11 130.5(2)
C1 C2 C11 109.6(2)
C2 C3 C4 120.6(2)
C5 C4 C3 118.8(2)
C5 C4 C7 122.5(2)
C3 C4 C7 118.7(2)
C6 C5 C4 120.2(2)
C1 C6 C5 120.1(2)
C1 C6 C16 108.9(2)
C5 C6 C16 130.9(2)
C8 C7 C4 110.3(2)
C8 C7 C10 107.9(2)
C4 C7 C10 112.0(2)
C8 C7 C9 108.9(3)
C4 C7 C9 108.4(2)
C10 C7 C9 109.3(3)
N1 C11 O1 117.8(2)
N1 C11 C2 118.5(2)
O1 C11 C2 123.7(2)
O1 C12 C13 106.6(2)
N1 C13 C14 110.4(2)
N1 C13 C15 108.7(2)
C14 C13 C15 111.8(3)
N1 C13 C12 100.9(2)
C14 C13 C12 111.6(3)
C15 C13 C12 112.9(3)
N2 C16 O2 117.5(2)
N2 C16 C6 119.1(2)
O2 C16 C6 123.5(2)
O2 C17 C18 106.6(2)
N2 C18 C20 110.8(2)
N2 C18 C19 108.8(2)
C20 C18 C19 112.1(3)
N2 C18 C17 100.9(2)
C20 C18 C17 111.9(3)
C19 C18 C17 111.8(3)
C22 C21 Rh1 115.53(18)
O3 C22 O4 121.0(3)
O3 C22 C21 127.8(3)
O4 C22 C21 111.2(2)

loop_
_geom_bond_atom_site_label_1
_geom_bond_atom_site_label_2
_geom_bond_distance
Rh1 C1 1.910(2)
Rh1 N1 2.067(2)
Rh1 N2 2.079(2)
Rh1 C21 2.101(3)
Rh1 O5 2.240(2)
Rh1 Cl1 2.4667(9)
N1 C11 1.287(3)
N1 C13 1.496(3)
N2 C16 1.286(3)
N2 C18 1.494(3)
O1 C11 1.343(3)
O1 C12 1.464(4)
O2 C16 1.344(3)
O2 C17 1.457(3)
O3 C22 1.208(3)
O4 C22 1.369(3)
O4 C23 1.435(4)
C1 C6 1.385(3)
C1 C2 1.393(3)
C2 C3 1.392(3)
C2 C11 1.457(4)
C3 C4 1.405(4)
C4 C5 1.404(4)
C4 C7 1.536(4)
C5 C6 1.401(4)
C6 C16 1.454(4)
C7 C8 1.527(4)
C7 C10 1.541(4)
C7 C9 1.548(4)
C12 C13 1.544(4)
C13 C14 1.513(5)
C13 C15 1.519(5)
C17 C18 1.542(4)
C18 C20 1.516(4)
C18 C19 1.523(5)
C21 C22 1.454(4)
